data_4339036
loop_
_publ_author_name
'Abu-Youssef, Morsy A M'
'Dey, Raja'
'Gohar, Yousry'
'Massoud, Alshima'a A.'
'Ohrstr\"om, Lars'
'Langer, Vratislav'

_publ_section_title
;
 Synthesis and structure of silver complexes with nicotinate-type ligands
 having antibacterial activities against clinically isolated antibiotic
 resistant pathogens.
;
_journal_issue 15
_journal_name_full 'Inorganic chemistry'
_journal_page_first 5893
_journal_page_last 5903
_journal_paper_doi 10.1021/ic0621594
_journal_volume 46
_journal_year 2007
_chemical_formula_sum 'C16 H18 Ag N3 O7'
_chemical_formula_weight 472.20
_chemical_name_systematic
; 
 ? 
;
_space_group_IT_number 2
_symmetry_cell_setting triclinic
_symmetry_space_group_name_Hall '-P 1'
_symmetry_space_group_name_H-M 'P -1'
_atom_sites_solution_hydrogens geom
_atom_sites_solution_primary direct
_atom_sites_solution_secondary difmap
_audit_creation_method SHELXL-97
_cell_angle_alpha 77.062(1)
_cell_angle_beta 86.046(1)
_cell_angle_gamma 81.727(1)
_cell_formula_units_Z 2
_cell_length_a 7.2836(2)
_cell_length_b 7.8177(2)
_cell_length_c 16.2800(4)
_cell_measurement_temperature 173(2)
_cell_volume 893.42(4)
_computing_structure_refinement 'SHELXL-97 (Sheldrick, 1997)'
_computing_structure_solution 'SHELXS-97 (Sheldrick, 1990)'
_diffrn_ambient_temperature 173(2)
_diffrn_measured_fraction_theta_full 0.995
_diffrn_measured_fraction_theta_max 0.936
_diffrn_radiation_monochromator graphite
_diffrn_radiation_source 'fine-focus sealed tube'
_diffrn_radiation_type MoK\a
_diffrn_radiation_wavelength 0.71073
_diffrn_reflns_av_R_equivalents 0.0316
_diffrn_reflns_av_sigmaI/netI 0.0389
_diffrn_reflns_limit_h_max 11
_diffrn_reflns_limit_h_min -11
_diffrn_reflns_limit_k_max 11
_diffrn_reflns_limit_k_min -11
_diffrn_reflns_limit_l_max 24
_diffrn_reflns_limit_l_min -24
_diffrn_reflns_number 15873
_diffrn_reflns_theta_full 30.00
_diffrn_reflns_theta_max 32.90
_diffrn_reflns_theta_min 2.57
_exptl_absorpt_coefficient_mu 1.173
_exptl_absorpt_correction_T_max 0.9329
_exptl_absorpt_correction_T_min 0.7197
_exptl_absorpt_correction_type multi-scan
_exptl_absorpt_process_details SADABS
_exptl_crystal_colour colourless
_exptl_crystal_density_diffrn 1.755
_exptl_crystal_density_method 'not measured'
_exptl_crystal_description plate
_exptl_crystal_F_000 476
_exptl_crystal_size_max 0.30
_exptl_crystal_size_mid 0.10
_exptl_crystal_size_min 0.06
_refine_diff_density_max 0.398
_refine_diff_density_min -0.599
_refine_diff_density_rms 0.090
_refine_ls_extinction_method none
_refine_ls_goodness_of_fit_ref 0.980
_refine_ls_hydrogen_treatment constr
_refine_ls_matrix_type full
_refine_ls_number_parameters 264
_refine_ls_number_reflns 6232
_refine_ls_number_restraints 0
_refine_ls_restrained_S_all 0.980
_refine_ls_R_factor_all 0.0439
_refine_ls_R_factor_gt 0.0304
_refine_ls_shift/su_max 0.002
_refine_ls_shift/su_mean 0.000
_refine_ls_structure_factor_coef Fsqd
_refine_ls_weighting_details 'calc w=1/[\s^2^(Fo^2^)+(0.0400P)^2^+0.1848P] where P=(Fo^2^+2Fc^2^)/3'
_refine_ls_weighting_scheme calc
_refine_ls_wR_factor_gt 0.0711
_refine_ls_wR_factor_ref 0.0777
_reflns_number_gt 5174
_reflns_number_total 6232
_reflns_threshold_expression >2sigma(I)
_cod_data_source_file ic0621594si20061114_033818.cif
_cod_data_source_block yara18
_cod_database_code 4339036

loop_
_symmetry_equiv_pos_as_xyz
'x, y, z'
'-x, -y, -z'

loop_
_atom_site_label
_atom_site_type_symbol
_atom_site_fract_x
_atom_site_fract_y
_atom_site_fract_z
_atom_site_U_iso_or_equiv
_atom_site_adp_type
_atom_site_occupancy
_atom_site_symmetry_multiplicity
_atom_site_calc_flag
_atom_site_refinement_flags
Ag1 Ag 0.501189(19) 0.53221(2) 0.239966(8) 0.03076(5) Uani 1 1 d .
N1A N 0.3848(2) 0.4692(2) 0.36612(9) 0.0224(3) Uani 1 1 d .
O2B O 0.89583(18) 0.32993(16) -0.11448(8) 0.0256(3) Uani 1 1 d .
N1B N 0.6220(2) 0.5727(2) 0.11380(9) 0.0224(3) Uani 1 1 d .
O2A O 0.13210(18) 0.67515(16) 0.60824(7) 0.0247(3) Uani 1 1 d .
C6A C 0.3242(2) 0.5993(2) 0.40698(10) 0.0211(3) Uani 1 1 d .
H6A H 0.3307 0.7185 0.3785 0.025(5) Uiso 1 1 calc R
C6B C 0.6837(2) 0.4350(2) 0.07830(10) 0.0205(3) Uani 1 1 d .
H6B H 0.6779 0.3186 0.1108 0.031(6) Uiso 1 1 calc R
O1A O 0.2028(2) 0.87171(17) 0.49108(9) 0.0332(3) Uani 1 1 d .
C5A C 0.2525(2) 0.5658(2) 0.48919(10) 0.0187(3) Uani 1 1 d .
C2A C 0.3752(3) 0.3005(2) 0.40730(11) 0.0250(3) Uani 1 1 d .
H2A H 0.4164 0.2079 0.3786 0.024(5) Uiso 1 1 calc R
C5B C 0.7559(2) 0.4557(2) -0.00409(10) 0.0189(3) Uani 1 1 d .
O1B O 0.7990(2) 0.14576(17) 0.00204(9) 0.0312(3) Uani 1 1 d .
C3B C 0.6976(3) 0.7686(2) -0.01614(12) 0.0279(4) Uani 1 1 d .
H3B H 0.6998 0.8863 -0.0478 0.033(6) Uiso 1 1 calc R
C4B C 0.7614(2) 0.6263(2) -0.05245(10) 0.0238(3) Uani 1 1 d .
H4B H 0.8081 0.6444 -0.1092 0.029(6) Uiso 1 1 calc R
C2B C 0.6305(2) 0.7380(2) 0.06688(11) 0.0248(3) Uani 1 1 d .
H2B H 0.5891 0.8365 0.0917 0.034(6) Uiso 1 1 calc R
C3A C 0.3077(3) 0.2573(2) 0.48979(11) 0.0267(4) Uani 1 1 d .
H3A H 0.3044 0.1369 0.5172 0.038(6) Uiso 1 1 calc R
C4A C 0.2452(2) 0.3908(2) 0.53204(11) 0.0231(3) Uani 1 1 d .
H4A H 0.1984 0.3642 0.5887 0.032(6) Uiso 1 1 calc R
C7B C 0.8184(2) 0.2929(2) -0.03708(10) 0.0213(3) Uani 1 1 d .
C8B C 0.9609(3) 0.1771(2) -0.15171(12) 0.0278(4) Uani 1 1 d .
H8B1 H 0.8560 0.1126 -0.1564 0.037(6) Uiso 1 1 calc R
H8B2 H 1.0550 0.0949 -0.1161 0.030(6) Uiso 1 1 calc R
C7A C 0.1935(2) 0.7214(2) 0.52841(10) 0.0212(3) Uani 1 1 d .
C8A C 0.0738(3) 0.8232(2) 0.64972(12) 0.0292(4) Uani 1 1 d .
H8A1 H -0.0204 0.9101 0.6163 0.035(6) Uiso 1 1 calc R
H8A2 H 0.1815 0.8837 0.6549 0.046(7) Uiso 1 1 calc R
C9A C -0.0063(3) 0.7487(3) 0.73520(12) 0.0324(4) Uani 1 1 d .
H9A1 H -0.1120 0.6884 0.7292 0.045(7) Uiso 1 1 calc R
H9A2 H -0.0480 0.8449 0.7645 0.057(8) Uiso 1 1 calc R
H9A3 H 0.0886 0.6640 0.7679 0.059(8) Uiso 1 1 calc R
C9B C 1.0442(3) 0.2465(3) -0.23752(12) 0.0324(4) Uani 1 1 d .
H9B1 H 0.9498 0.3278 -0.2720 0.065(9) Uiso 1 1 calc R
H9B2 H 1.0891 0.1475 -0.2646 0.066(9) Uiso 1 1 calc R
H9B3 H 1.1481 0.3095 -0.2320 0.045(7) Uiso 1 1 calc R
O11C O 0.5562(2) -0.0621(2) 0.32656(9) 0.0405(3) Uani 1 1 d .
N1C N 0.4947(2) 0.00091(19) 0.25529(9) 0.0253(3) Uani 1 1 d .
O12C O 0.4274(2) -0.0957(2) 0.21667(11) 0.0445(4) Uani 1 1 d .
O13C O 0.4963(3) 0.1605(2) 0.22268(10) 0.0480(4) Uani 1 1 d .

loop_
_atom_site_aniso_label
_atom_site_aniso_U_11
_atom_site_aniso_U_22
_atom_site_aniso_U_33
_atom_site_aniso_U_23
_atom_site_aniso_U_13
_atom_site_aniso_U_12
Ag1 0.03329(9) 0.04260(10) 0.01663(7) -0.00918(6) 0.00533(5) -0.00448(6)
N1A 0.0264(7) 0.0238(7) 0.0175(6) -0.0069(5) 0.0031(5) -0.0034(5)
O2B 0.0353(7) 0.0211(6) 0.0207(6) -0.0074(5) 0.0060(5) -0.0030(5)
N1B 0.0255(7) 0.0256(7) 0.0167(6) -0.0063(5) 0.0013(5) -0.0040(6)
O2A 0.0354(7) 0.0200(6) 0.0188(5) -0.0068(4) 0.0054(5) -0.0032(5)
C6A 0.0247(8) 0.0208(8) 0.0180(7) -0.0046(6) 0.0013(6) -0.0035(6)
C6B 0.0238(8) 0.0203(7) 0.0165(7) -0.0020(6) 0.0014(6) -0.0037(6)
O1A 0.0485(8) 0.0184(6) 0.0303(7) -0.0050(5) 0.0119(6) -0.0034(6)
C5A 0.0201(7) 0.0196(7) 0.0167(7) -0.0051(5) 0.0014(5) -0.0034(6)
C2A 0.0293(9) 0.0232(8) 0.0244(8) -0.0105(6) -0.0012(6) -0.0017(6)
C5B 0.0201(7) 0.0197(7) 0.0169(7) -0.0041(5) 0.0007(5) -0.0032(6)
O1B 0.0414(8) 0.0205(6) 0.0296(7) -0.0043(5) 0.0077(6) -0.0034(5)
C3B 0.0381(10) 0.0191(8) 0.0257(8) -0.0037(6) 0.0053(7) -0.0061(7)
C4B 0.0302(9) 0.0222(8) 0.0178(7) -0.0027(6) 0.0047(6) -0.0053(6)
C2B 0.0283(8) 0.0241(8) 0.0240(8) -0.0091(6) 0.0019(6) -0.0047(6)
C3A 0.0385(10) 0.0179(8) 0.0247(8) -0.0061(6) -0.0001(7) -0.0052(7)
C4A 0.0305(9) 0.0209(8) 0.0180(7) -0.0039(6) 0.0022(6) -0.0057(6)
C7B 0.0218(7) 0.0225(8) 0.0197(7) -0.0058(6) 0.0002(6) -0.0024(6)
C8B 0.0327(9) 0.0256(9) 0.0264(8) -0.0111(7) 0.0046(7) -0.0026(7)
C7A 0.0226(8) 0.0203(8) 0.0207(7) -0.0058(6) 0.0021(6) -0.0013(6)
C8A 0.0410(10) 0.0237(8) 0.0243(8) -0.0113(7) 0.0068(7) -0.0030(7)
C9A 0.0447(11) 0.0307(10) 0.0232(8) -0.0113(7) 0.0069(8) -0.0044(8)
C9B 0.0377(10) 0.0348(10) 0.0275(9) -0.0147(8) 0.0072(8) -0.0055(8)
O11C 0.0497(9) 0.0418(9) 0.0282(7) -0.0011(6) -0.0066(6) -0.0075(7)
N1C 0.0301(8) 0.0242(8) 0.0218(7) -0.0074(6) 0.0060(6) -0.0038(6)
O12C 0.0575(10) 0.0412(9) 0.0429(9) -0.0221(7) -0.0063(8) -0.0105(7)
O13C 0.0768(12) 0.0268(8) 0.0376(8) 0.0009(6) 0.0074(8) -0.0142(8)

loop_
_atom_type_symbol
_atom_type_description
_atom_type_scat_dispersion_real
_atom_type_scat_dispersion_imag
_atom_type_scat_source
C C 0.0033 0.0016 'International Tables Vol C Tables 4.2.6.8 and 6.1.1.4'
H H 0.0000 0.0000 'International Tables Vol C Tables 4.2.6.8 and 6.1.1.4'
N N 0.0061 0.0033 'International Tables Vol C Tables 4.2.6.8 and 6.1.1.4'
O O 0.0106 0.0060 'International Tables Vol C Tables 4.2.6.8 and 6.1.1.4'
Ag Ag -0.8971 1.1015 'International Tables Vol C Tables 4.2.6.8 and 6.1.1.4'

loop_
_geom_angle_atom_site_label_1
_geom_angle_atom_site_label_2
_geom_angle_atom_site_label_3
_geom_angle
N1A Ag1 N1B 175.37(5)
C6A N1A C2A 118.27(14)
C6A N1A Ag1 119.97(11)
C2A N1A Ag1 121.73(11)
C7B O2B C8B 115.57(13)
C6B N1B C2B 118.17(14)
C6B N1B Ag1 120.87(11)
C2B N1B Ag1 120.90(11)
C7A O2A C8A 114.85(13)
N1A C6A C5A 122.36(15)
N1A C6A H6A 118.8
C5A C6A H6A 118.8
N1B C6B C5B 122.66(15)
N1B C6B H6B 118.7
C5B C6B H6B 118.7
C6A C5A C4A 119.22(15)
C6A C5A C7A 117.32(14)
C4A C5A C7A 123.42(14)
N1A C2A C3A 122.46(15)
N1A C2A H2A 118.8
C3A C2A H2A 118.8
C6B C5B C4B 118.83(15)
C6B C5B C7B 117.89(14)
C4B C5B C7B 123.24(14)
C4B C3B C2B 119.35(16)
C4B C3B H3B 120.3
C2B C3B H3B 120.3
C3B C4B C5B 118.68(15)
C3B C4B H4B 120.7
C5B C4B H4B 120.7
N1B C2B C3B 122.28(16)
N1B C2B H2B 118.9
C3B C2B H2B 118.9
C2A C3A C4A 119.43(16)
C2A C3A H3A 120.3
C4A C3A H3A 120.3
C3A C4A C5A 118.25(15)
C3A C4A H4A 120.9
C5A C4A H4A 120.9
O1B C7B O2B 124.53(15)
O1B C7B C5B 123.42(15)
O2B C7B C5B 112.04(14)
O2B C8B C9B 107.16(15)
O2B C8B H8B1 110.3
C9B C8B H8B1 110.3
O2B C8B H8B2 110.3
C9B C8B H8B2 110.3
H8B1 C8B H8B2 108.5
O1A C7A O2A 124.43(15)
O1A C7A C5A 122.79(15)
O2A C7A C5A 112.78(14)
O2A C8A C9A 107.43(15)
O2A C8A H8A1 110.2
C9A C8A H8A1 110.2
O2A C8A H8A2 110.2
C9A C8A H8A2 110.2
H8A1 C8A H8A2 108.5
C8A C9A H9A1 109.5
C8A C9A H9A2 109.5
H9A1 C9A H9A2 109.5
C8A C9A H9A3 109.5
H9A1 C9A H9A3 109.5
H9A2 C9A H9A3 109.5
C8B C9B H9B1 109.5
C8B C9B H9B2 109.5
H9B1 C9B H9B2 109.5
C8B C9B H9B3 109.5
H9B1 C9B H9B3 109.5
H9B2 C9B H9B3 109.5
O13C N1C O11C 120.28(16)
O13C N1C O12C 119.73(18)
O11C N1C O12C 119.97(17)

loop_
_geom_bond_atom_site_label_1
_geom_bond_atom_site_label_2
_geom_bond_distance
Ag1 N1A 2.1463(14)
Ag1 N1B 2.1523(14)
N1A C6A 1.343(2)
N1A C2A 1.348(2)
O2B C7B 1.332(2)
O2B C8B 1.463(2)
N1B C6B 1.342(2)
N1B C2B 1.353(2)
O2A C7A 1.333(2)
O2A C8A 1.464(2)
C6A C5A 1.385(2)
C6A H6A 0.9500
C6B C5B 1.390(2)
C6B H6B 0.9500
O1A C7A 1.205(2)
C5A C4A 1.396(2)
C5A C7A 1.494(2)
C2A C3A 1.383(2)
C2A H2A 0.9500
C5B C4B 1.393(2)
C5B C7B 1.490(2)
O1B C7B 1.207(2)
C3B C4B 1.383(2)
C3B C2B 1.386(2)
C3B H3B 0.9500
C4B H4B 0.9500
C2B H2B 0.9500
C3A C4A 1.383(2)
C3A H3A 0.9500
C4A H4A 0.9500
C8B C9B 1.501(3)
C8B H8B1 0.9900
C8B H8B2 0.9900
C8A C9A 1.497(3)
C8A H8A1 0.9900
C8A H8A2 0.9900
C9A H9A1 0.9800
C9A H9A2 0.9800
C9A H9A3 0.9800
C9B H9B1 0.9800
C9B H9B2 0.9800
C9B H9B3 0.9800
O11C N1C 1.242(2)
N1C O13C 1.243(2)
N1C O12C 1.2527(19)

loop_
_geom_hbond_atom_site_label_D
_geom_hbond_atom_site_label_H
_geom_hbond_atom_site_label_A
_geom_hbond_distance_DH
_geom_hbond_distance_HA
_geom_hbond_distance_DA
_geom_hbond_angle_DHA
_geom_hbond_site_symmetry_A
C8B H8B1 O12C 0.99 2.38 3.279(3) 150.9 2_655
C8B H8B2 O1B 0.99 2.50 3.454(2) 161.6 2_755
C2A H2A O11C 0.95 2.50 3.443(2) 169.6 .
C2B H2B O12C 0.95 2.40 3.193(2) 140.2 1_565
C8A H8A1 O1A 0.99 2.46 3.436(3) 167.7 2_576
C3A H3A O1A 0.95 2.43 3.210(2) 139.2 1_545
C3B H3B O1B 0.95 2.56 3.221(2) 127.2 1_565
C8A H8A2 O11C 0.99 2.59 3.579(3) 175.1 2_666
C6A H6A O1A 0.95 2.47 2.791(2) 99.8 .
C6A H6A O11C 0.95 2.51 3.318(2) 142.3 1_565
C6B H6B O13C 0.95 2.39 3.184(2) 140.5 .

loop_
_geom_torsion_atom_site_label_1
_geom_torsion_atom_site_label_2
_geom_torsion_atom_site_label_3
_geom_torsion_atom_site_label_4
_geom_torsion
N1B Ag1 N1A C6A 177.9(6)
N1B Ag1 N1A C2A -0.1(7)
N1A Ag1 N1B C6B 0.4(7)
N1A Ag1 N1B C2B 177.5(6)
C2A N1A C6A C5A -0.2(2)
Ag1 N1A C6A C5A -178.22(12)
C2B N1B C6B C5B 0.2(2)
Ag1 N1B C6B C5B 177.42(12)
N1A C6A C5A C4A 1.0(3)
N1A C6A C5A C7A 178.69(15)
C6A N1A C2A C3A -0.8(3)
Ag1 N1A C2A C3A 177.25(14)
N1B C6B C5B C4B -1.2(3)
N1B C6B C5B C7B -179.36(15)
C2B C3B C4B C5B 0.1(3)
C6B C5B C4B C3B 1.1(3)
C7B C5B C4B C3B 179.10(16)
C6B N1B C2B C3B 1.0(3)
Ag1 N1B C2B C3B -176.21(14)
C4B C3B C2B N1B -1.2(3)
N1A C2A C3A C4A 0.8(3)
C2A C3A C4A C5A 0.1(3)
C6A C5A C4A C3A -1.0(3)
C7A C5A C4A C3A -178.47(16)
C8B O2B C7B O1B -0.5(3)
C8B O2B C7B C5B -179.89(14)
C6B C5B C7B O1B 4.8(3)
C4B C5B C7B O1B -173.29(17)
C6B C5B C7B O2B -175.84(15)
C4B C5B C7B O2B 6.1(2)
C7B O2B C8B C9B -179.42(15)
C8A O2A C7A O1A 0.1(3)
C8A O2A C7A C5A 179.57(15)
C6A C5A C7A O1A 1.4(3)
C4A C5A C7A O1A 178.99(18)
C6A C5A C7A O2A -178.02(15)
C4A C5A C7A O2A -0.5(2)
C7A O2A C8A C9A 174.93(16)
